data_7236698
loop_
_publ_author_name
'Ji, Wei'
'Li, Lingling'
'Eniola-Adefeso, Omolola'
'Wang, Yaming'
'Liu, Chuntai'
'Feng, Chuanliang'

_publ_section_title
;
 Non-invasively visualizing cell--matrix interactions in two-photon
 excited supramolecular hydrogels
;
_journal_issue 38
_journal_name_full 'J. Mater. Chem. B'
_journal_page_first 7790
_journal_paper_doi 10.1039/C7TB02274C
_journal_volume 5
_journal_year 2017
_chemical_formula_moiety 'C16 H10 O4'
_chemical_formula_sum 'C16 H10 O4'
_chemical_formula_weight 266.24
_space_group_IT_number 14
_space_group_name_Hall '-P 2ybc'
_space_group_name_H-M_alt 'P 1 21/c 1'
_symmetry_cell_setting monoclinic
_symmetry_space_group_name_Hall '-P 2ybc'
_symmetry_space_group_name_H-M 'P 1 21/c 1'
_atom_sites_solution_hydrogens geom
_atom_sites_solution_primary direct
_atom_sites_solution_secondary difmap
_audit_creation_method SHELXL-97
_audit_update_record
;
2015-08-14 deposited with the CCDC.
2017-09-06 downloaded from the CCDC.
;
_cell_angle_alpha 90.00
_cell_angle_beta 115.909(3)
_cell_angle_gamma 90.00
_cell_formula_units_Z 4
_cell_length_a 6.6490(5)
_cell_length_b 28.779(2)
_cell_length_c 7.2200(6)
_cell_measurement_reflns_used 6031
_cell_measurement_temperature 298(2)
_cell_measurement_theta_max 68.11
_cell_measurement_theta_min 3.07
_cell_volume 1242.70(17)
_computing_structure_refinement 'SHELXL-97 (Sheldrick, 1997)'
_computing_structure_solution 'SHELXS-97 (Sheldrick, 1990)'
_diffrn_ambient_temperature 298(2)
_diffrn_measured_fraction_theta_full 0.994
_diffrn_measured_fraction_theta_max 0.995
_diffrn_measurement_device_type 'D8 VENTURE'
_diffrn_radiation_monochromator graphite
_diffrn_radiation_source 'fine-focus sealed tube'
_diffrn_radiation_type CuK\a
_diffrn_radiation_wavelength 1.54178
_diffrn_reflns_av_R_equivalents 0.0235
_diffrn_reflns_av_sigmaI/netI 0.0161
_diffrn_reflns_limit_h_max 8
_diffrn_reflns_limit_h_min -7
_diffrn_reflns_limit_k_max 34
_diffrn_reflns_limit_k_min -34
_diffrn_reflns_limit_l_max 8
_diffrn_reflns_limit_l_min -8
_diffrn_reflns_number 11930
_diffrn_reflns_theta_full 68.41
_diffrn_reflns_theta_max 68.41
_diffrn_reflns_theta_min 3.07
_exptl_absorpt_coefficient_mu 0.857
_exptl_absorpt_correction_T_max 0.9346
_exptl_absorpt_correction_T_min 0.8474
_exptl_crystal_colour colorless
_exptl_crystal_density_diffrn 1.423
_exptl_crystal_density_method 'not measured'
_exptl_crystal_description block
_exptl_crystal_F_000 552
_exptl_crystal_size_max 0.20
_exptl_crystal_size_mid 0.10
_exptl_crystal_size_min 0.08
_refine_diff_density_max 0.187
_refine_diff_density_min -0.133
_refine_diff_density_rms 0.030
_refine_ls_extinction_coef 0.0060(9)
_refine_ls_extinction_expression Fc^*^=kFc[1+0.001xFc^2^\l^3^/sin(2\q)]^-1/4^
_refine_ls_extinction_method SHELXL
_refine_ls_goodness_of_fit_ref 1.050
_refine_ls_hydrogen_treatment mixed
_refine_ls_matrix_type full
_refine_ls_number_parameters 182
_refine_ls_number_reflns 2266
_refine_ls_number_restraints 0
_refine_ls_restrained_S_all 1.050
_refine_ls_R_factor_all 0.0423
_refine_ls_R_factor_gt 0.0355
_refine_ls_shift/su_max 0.000
_refine_ls_shift/su_mean 0.000
_refine_ls_structure_factor_coef Fsqd
_refine_ls_weighting_details 'calc w=1/[\s^2^(Fo^2^)+(0.0649P)^2^+0.1423P] where P=(Fo^2^+2Fc^2^)/3'
_refine_ls_weighting_scheme calc
_refine_ls_wR_factor_gt 0.1046
_refine_ls_wR_factor_ref 0.1110
_reflns_number_gt 1950
_reflns_number_total 2266
_reflns_threshold_expression >2sigma(I)
_cod_data_source_file c7tb02274c2.cif
_cod_data_source_block t_CCDC1
_cod_original_cell_volume 1242.70(16)
_cod_original_sg_symbol_H-M 'P 21/c'
_cod_database_code 7236698

loop_
_symmetry_equiv_pos_as_xyz
'x, y, z'
'-x, y+1/2, -z+1/2'
'-x, -y, -z'
'x, -y-1/2, z-1/2'

loop_
_atom_site_label
_atom_site_type_symbol
_atom_site_fract_x
_atom_site_fract_y
_atom_site_fract_z
_atom_site_U_iso_or_equiv
_atom_site_adp_type
_atom_site_occupancy
_atom_site_symmetry_multiplicity
_atom_site_calc_flag
_atom_site_refinement_flags
O1 O -0.45144(18) 0.16161(4) -0.1059(2) 0.0764(4) Uani 1 1 d .
O2 O -0.82719(16) 0.15553(3) -0.25357(16) 0.0547(3) Uani 1 1 d .
O3 O -0.56116(15) 0.00198(3) -0.27852(15) 0.0504(3) Uani 1 1 d .
O4 O -0.43053(19) -0.06748(4) -0.2931(2) 0.0696(3) Uani 1 1 d .
C1 C -0.6751(3) 0.23035(5) -0.1923(2) 0.0522(4) Uani 1 1 d .
C2 C -0.8858(3) 0.24876(5) -0.2489(3) 0.0631(4) Uani 1 1 d .
H2A H -1.0073 0.2291 -0.2802 0.076 Uiso 1 1 calc R
C3 C -0.9163(4) 0.29631(6) -0.2591(3) 0.0795(5) Uani 1 1 d .
H3A H -1.0587 0.3085 -0.2985 0.095 Uiso 1 1 calc R
C4 C -0.7388(4) 0.32559(6) -0.2116(3) 0.0814(6) Uani 1 1 d .
H4A H -0.7605 0.3576 -0.2183 0.098 Uiso 1 1 calc R
C5 C -0.5296(4) 0.30786(6) -0.1543(3) 0.0797(6) Uani 1 1 d .
H5A H -0.4091 0.3279 -0.1212 0.096 Uiso 1 1 calc R
C6 C -0.4949(3) 0.26001(5) -0.1448(3) 0.0667(4) Uani 1 1 d .
H6A H -0.3524 0.2481 -0.1070 0.080 Uiso 1 1 calc R
C7 C -0.6319(2) 0.17966(5) -0.1771(2) 0.0518(3) Uani 1 1 d .
C8 C -0.8352(2) 0.10722(4) -0.2445(2) 0.0446(3) Uani 1 1 d .
C9 C -0.6836(2) 0.07782(4) -0.2664(2) 0.0455(3) Uani 1 1 d .
H9A H -0.5625 0.0893 -0.2844 0.055 Uiso 1 1 calc R
C10 C -0.7180(2) 0.03064(4) -0.26080(18) 0.0407(3) Uani 1 1 d .
C11 C -0.9000(2) 0.01201(4) -0.23948(18) 0.0409(3) Uani 1 1 d .
C12 C -1.0526(2) 0.04327(5) -0.2229(2) 0.0473(3) Uani 1 1 d .
H12A H -1.1778 0.0320 -0.2116 0.057 Uiso 1 1 calc R
C13 C -1.0203(2) 0.09042(5) -0.2231(2) 0.0486(3) Uani 1 1 d .
H13A H -1.1210 0.1109 -0.2091 0.058 Uiso 1 1 calc R
C14 C -0.5761(2) -0.04589(5) -0.2743(2) 0.0501(3) Uani 1 1 d .
C15 C -0.7631(2) -0.06487(5) -0.2486(2) 0.0506(3) Uani 1 1 d .
H15A H -0.7758 -0.0969 -0.2411 0.061 Uiso 1 1 calc R
C16 C -0.9182(2) -0.03756(5) -0.23527(19) 0.0470(3) Uani 1 1 d .
H16A H -1.0394 -0.0508 -0.2231 0.056 Uiso 1 1 calc R

loop_
_atom_site_aniso_label
_atom_site_aniso_U_11
_atom_site_aniso_U_22
_atom_site_aniso_U_33
_atom_site_aniso_U_23
_atom_site_aniso_U_13
_atom_site_aniso_U_12
O1 0.0489(6) 0.0512(6) 0.1082(10) -0.0043(6) 0.0149(6) -0.0038(5)
O2 0.0472(6) 0.0385(5) 0.0747(7) -0.0004(4) 0.0232(5) -0.0025(4)
O3 0.0415(5) 0.0420(5) 0.0733(7) 0.0004(4) 0.0302(5) 0.0001(4)
O4 0.0592(7) 0.0531(6) 0.1040(9) 0.0000(6) 0.0426(6) 0.0110(5)
C1 0.0629(9) 0.0421(7) 0.0485(7) -0.0004(6) 0.0215(6) -0.0064(6)
C2 0.0659(10) 0.0463(8) 0.0717(10) -0.0010(7) 0.0250(8) 0.0007(7)
C3 0.0912(14) 0.0494(9) 0.0917(13) 0.0008(8) 0.0342(11) 0.0093(9)
C4 0.1200(17) 0.0400(8) 0.0817(12) 0.0000(8) 0.0417(12) -0.0022(10)
C5 0.1038(15) 0.0531(9) 0.0828(12) -0.0060(8) 0.0412(11) -0.0285(10)
C6 0.0722(11) 0.0532(8) 0.0711(10) -0.0017(7) 0.0280(8) -0.0134(8)
C7 0.0490(8) 0.0458(7) 0.0548(8) -0.0010(6) 0.0175(6) -0.0037(6)
C8 0.0428(7) 0.0381(6) 0.0500(7) -0.0006(5) 0.0178(6) -0.0026(5)
C9 0.0385(7) 0.0436(7) 0.0568(8) 0.0002(6) 0.0232(6) -0.0055(5)
C10 0.0344(6) 0.0438(7) 0.0440(7) -0.0002(5) 0.0172(5) -0.0005(5)
C11 0.0381(6) 0.0447(7) 0.0402(6) 0.0003(5) 0.0175(5) -0.0058(5)
C12 0.0408(7) 0.0535(8) 0.0541(8) -0.0013(6) 0.0266(6) -0.0064(5)
C13 0.0422(7) 0.0502(7) 0.0571(8) -0.0028(6) 0.0253(6) 0.0018(6)
C14 0.0466(7) 0.0437(7) 0.0571(8) -0.0003(6) 0.0199(6) 0.0023(6)
C15 0.0535(8) 0.0402(7) 0.0569(8) 0.0029(6) 0.0230(6) -0.0035(6)
C16 0.0465(7) 0.0480(7) 0.0487(7) 0.0023(6) 0.0229(6) -0.0099(6)

loop_
_atom_type_symbol
_atom_type_description
_atom_type_scat_dispersion_real
_atom_type_scat_dispersion_imag
_atom_type_scat_source
C C 0.0181 0.0091 'International Tables Vol C Tables 4.2.6.8 and 6.1.1.4'
H H 0.0000 0.0000 'International Tables Vol C Tables 4.2.6.8 and 6.1.1.4'
O O 0.0492 0.0322 'International Tables Vol C Tables 4.2.6.8 and 6.1.1.4'

loop_
_geom_angle_atom_site_label_1
_geom_angle_atom_site_label_2
_geom_angle_atom_site_label_3
_geom_angle
C7 O2 C8 122.67(11)
C10 O3 C14 121.97(10)
C2 C1 C6 119.46(14)
C2 C1 C7 122.54(13)
C6 C1 C7 118.00(14)
C3 C2 C1 120.13(16)
C3 C2 H2A 119.9
C1 C2 H2A 119.9
C4 C3 C2 120.49(19)
C4 C3 H3A 119.8
C2 C3 H3A 119.8
C5 C4 C3 119.96(16)
C5 C4 H4A 120.0
C3 C4 H4A 120.0
C4 C5 C6 120.61(17)
C4 C5 H5A 119.7
C6 C5 H5A 119.7
C1 C6 C5 119.35(17)
C1 C6 H6A 120.3
C5 C6 H6A 120.3
O1 C7 O2 123.57(13)
O1 C7 C1 125.74(13)
O2 C7 C1 110.69(12)
C9 C8 C13 121.76(12)
C9 C8 O2 124.24(11)
C13 C8 O2 113.90(11)
C8 C9 C10 117.49(11)
C8 C9 H9A 121.3
C10 C9 H9A 121.3
O3 C10 C9 116.32(10)
O3 C10 C11 120.61(11)
C9 C10 C11 123.07(12)
C10 C11 C12 117.36(12)
C10 C11 C16 118.11(11)
C12 C11 C16 124.53(11)
C13 C12 C11 121.00(11)
C13 C12 H12A 119.5
C11 C12 H12A 119.5
C12 C13 C8 119.29(12)
C12 C13 H13A 120.4
C8 C13 H13A 120.4
O4 C14 O3 116.23(13)
O4 C14 C15 126.75(13)
O3 C14 C15 117.02(11)
C16 C15 C14 121.56(12)
C16 C15 H15A 119.2
C14 C15 H15A 119.2
C15 C16 C11 120.69(12)
C15 C16 H16A 119.7
C11 C16 H16A 119.7

loop_
_geom_bond_atom_site_label_1
_geom_bond_atom_site_label_2
_geom_bond_distance
O1 C7 1.1978(17)
O2 C7 1.3589(16)
O2 C8 1.3938(15)
O3 C10 1.3788(14)
O3 C14 1.3827(16)
O4 C14 1.2064(16)
C1 C2 1.382(2)
C1 C6 1.386(2)
C1 C7 1.4816(19)
C2 C3 1.381(2)
C2 H2A 0.9300
C3 C4 1.366(3)
C3 H3A 0.9300
C4 C5 1.365(3)
C4 H4A 0.9300
C5 C6 1.393(2)
C5 H5A 0.9300
C6 H6A 0.9300
C8 C9 1.3772(18)
C8 C13 1.3927(18)
C9 C10 1.3805(18)
C9 H9A 0.9300
C10 C11 1.3920(16)
C11 C12 1.4001(18)
C11 C16 1.4332(17)
C12 C13 1.3739(19)
C12 H12A 0.9300
C13 H13A 0.9300
C14 C15 1.4428(19)
C15 C16 1.3329(19)
C15 H15A 0.9300
C16 H16A 0.9300

loop_
_geom_torsion_atom_site_label_1
_geom_torsion_atom_site_label_2
_geom_torsion_atom_site_label_3
_geom_torsion_atom_site_label_4
_geom_torsion
C6 C1 C2 C3 0.4(2)
C7 C1 C2 C3 179.50(15)
C1 C2 C3 C4 -0.6(3)
C2 C3 C4 C5 0.2(3)
C3 C4 C5 C6 0.4(3)
C2 C1 C6 C5 0.2(2)
C7 C1 C6 C5 -178.93(14)
C4 C5 C6 C1 -0.6(3)
C8 O2 C7 O1 4.1(2)
C8 O2 C7 C1 -175.18(11)
C2 C1 C7 O1 -170.50(16)
C6 C1 C7 O1 8.6(2)
C2 C1 C7 O2 8.7(2)
C6 C1 C7 O2 -172.13(13)
C7 O2 C8 C9 -36.4(2)
C7 O2 C8 C13 147.32(13)
C13 C8 C9 C10 -1.8(2)
O2 C8 C9 C10 -177.80(12)
C14 O3 C10 C9 179.74(12)
C14 O3 C10 C11 -0.53(18)
C8 C9 C10 O3 -178.60(11)
C8 C9 C10 C11 1.67(19)
O3 C10 C11 C12 -179.83(11)
C9 C10 C11 C12 -0.12(18)
O3 C10 C11 C16 0.38(17)
C9 C10 C11 C16 -179.91(12)
C10 C11 C12 C13 -1.43(19)
C16 C11 C12 C13 178.35(12)
C11 C12 C13 C8 1.4(2)
C9 C8 C13 C12 0.3(2)
O2 C8 C13 C12 176.72(12)
C10 O3 C14 O4 179.33(12)
C10 O3 C14 C15 -0.54(18)
O4 C14 C15 C16 -178.00(15)
O3 C14 C15 C16 1.9(2)
C14 C15 C16 C11 -2.1(2)
C10 C11 C16 C15 0.92(19)
C12 C11 C16 C15 -178.85(12)
